data_7222057
loop_
_publ_author_name
'Huang, Ke-Bin'
'Chen, Zhen-Feng'
'Liu, Yan-Cheng'
'Xie, Xiao-Li'
'Liang, Hong'

_publ_section_title
;
 Dihydroisoquinoline Copper(II) Complexes: Crystal Structures,
 Cytotoxicity, and Their Action Mechanism
;
_journal_name_full 'RSC Adv.'
_journal_paper_doi 10.1039/C5RA15789G
_journal_year 2015
_chemical_formula_sum 'C15 H14 Cu N2 O7 S'
_chemical_formula_weight 429.90
_chemical_name_systematic
; 
 ? 
;
_space_group_IT_number 61
_symmetry_cell_setting orthorhombic
_symmetry_space_group_name_Hall '-P 2ac 2ab'
_symmetry_space_group_name_H-M 'P b c a'
_atom_sites_solution_hydrogens geom
_atom_sites_solution_primary direct
_atom_sites_solution_secondary difmap
_audit_creation_method SHELXL-97
_audit_update_record
;
2015-09-06 deposited with the CCDC.
2015-09-08 downloaded from the CCDC.
;
_cell_angle_alpha 90.00
_cell_angle_beta 90.00
_cell_angle_gamma 90.00
_cell_formula_units_Z 8
_cell_length_a 7.36740(10)
_cell_length_b 18.0273(3)
_cell_length_c 23.5080(4)
_cell_measurement_reflns_used 6145
_cell_measurement_temperature 293(2)
_cell_volume 3122.20(9)
_computing_data_collection
;
CrysAlisPro, Agilent Technologies,Version 1.171.35.11
;
_computing_molecular_graphics 'SHELXTL (Sheldrick, 2008)'
_computing_publication_material 'SHELXTL (Sheldrick, 2008)'
_computing_structure_refinement 'SHELXL-97 (Sheldrick, 1997)'
_computing_structure_solution 'SHELXS-97 (Sheldrick, 1990)'
_diffrn_ambient_temperature 293(2)
_diffrn_measured_fraction_theta_full 0.998
_diffrn_measured_fraction_theta_max 0.998
_diffrn_measurement_device_type 'SuperNova, Single source at offset), Eos'
_diffrn_radiation_monochromator graphite
_diffrn_radiation_source 'fine-focus sealed tube'
_diffrn_radiation_type MoK\a
_diffrn_radiation_wavelength 0.71073
_diffrn_reflns_av_R_equivalents 0.0212
_diffrn_reflns_av_sigmaI/netI 0.0209
_diffrn_reflns_limit_h_max 9
_diffrn_reflns_limit_h_min -9
_diffrn_reflns_limit_k_max 18
_diffrn_reflns_limit_k_min -22
_diffrn_reflns_limit_l_max 29
_diffrn_reflns_limit_l_min -28
_diffrn_reflns_number 11090
_diffrn_reflns_theta_full 26.50
_diffrn_reflns_theta_max 26.50
_diffrn_reflns_theta_min 3.11
_exptl_absorpt_coefficient_mu 1.576
_exptl_crystal_colour blue
_exptl_crystal_density_diffrn 1.769
_exptl_crystal_density_method 'not measured'
_exptl_crystal_description block
_exptl_crystal_F_000 1640
_refine_diff_density_max 0.320
_refine_diff_density_min -0.344
_refine_diff_density_rms 0.058
_refine_ls_extinction_method none
_refine_ls_goodness_of_fit_ref 1.059
_refine_ls_hydrogen_treatment mixed
_refine_ls_matrix_type full
_refine_ls_number_parameters 243
_refine_ls_number_reflns 3236
_refine_ls_number_restraints 2
_refine_ls_restrained_S_all 1.059
_refine_ls_R_factor_all 0.0298
_refine_ls_R_factor_gt 0.0266
_refine_ls_shift/su_max 0.000
_refine_ls_shift/su_mean 0.000
_refine_ls_structure_factor_coef Fsqd
_refine_ls_weighting_details 'calc w=1/[\s^2^(Fo^2^)+(0.0324P)^2^+2.8031P] where P=(Fo^2^+2Fc^2^)/3'
_refine_ls_weighting_scheme calc
_refine_ls_wR_factor_gt 0.0707
_refine_ls_wR_factor_ref 0.0728
_reflns_number_gt 2934
_reflns_number_total 3236
_reflns_threshold_expression >2sigma(I)
_cod_data_source_file c5ra15789g2.cif
_cod_data_source_block czf-hkb-m11-0902
_cod_depositor_comments
;
The following automatic conversions were performed:

'_symmetry_cell_setting' value 'Orthorhombic' changed to
'orthorhombic' according to
/usr/data/users/saulius/crontab/automatic-downloads/rss-feeds/RSC/lib/dictionaries/cif_core.dic
dictionary named 'cif_core.dic' version 2.4.2 from 2011-04-26.

Automatic conversion script
Id: cif_fix_values 3271 2015-04-21 07:52:19Z andrius 
;
_cod_original_sg_symbol_H-M Pbca
_cod_database_code 7222057

loop_
_symmetry_equiv_pos_as_xyz
'x, y, z'
'-x+1/2, -y, z+1/2'
'x+1/2, -y+1/2, -z'
'-x, y+1/2, -z+1/2'
'-x, -y, -z'
'x-1/2, y, -z-1/2'
'-x-1/2, y-1/2, z'
'x, -y-1/2, z-1/2'

loop_
_atom_site_label
_atom_site_type_symbol
_atom_site_fract_x
_atom_site_fract_y
_atom_site_fract_z
_atom_site_U_iso_or_equiv
_atom_site_adp_type
_atom_site_occupancy
_atom_site_symmetry_multiplicity
_atom_site_calc_flag
_atom_site_refinement_flags
Cu1 Cu 0.38777(3) 0.337106(13) 0.038305(10) 0.01990(9) Uani 1 1 d .
S1 S 0.49766(7) 0.25696(3) -0.07989(2) 0.02058(12) Uani 1 1 d .
O1 O 0.4073(2) 0.31460(9) -0.04313(6) 0.0257(3) Uani 1 1 d .
O1W O 0.5373(2) 0.25249(9) 0.06125(7) 0.0271(3) Uani 1 1 d D
O2 O 0.4107(3) 0.64711(10) 0.26553(8) 0.0503(5) Uani 1 1 d .
O3 O 0.3525(3) 0.56804(10) 0.34077(7) 0.0508(5) Uani 1 1 d .
O4 O 0.3547(2) 0.21173(9) -0.10576(7) 0.0353(4) Uani 1 1 d .
O5 O 0.6088(2) 0.29295(10) -0.12193(7) 0.0394(4) Uani 1 1 d .
O6 O 0.6083(2) 0.20904(9) -0.04185(6) 0.0294(4) Uani 1 1 d .
N1 N 0.3738(2) 0.37368(9) 0.11692(7) 0.0221(4) Uani 1 1 d .
N2 N 0.3145(2) 0.44175(9) 0.02310(7) 0.0209(3) Uani 1 1 d .
C2 C 0.4027(3) 0.32546(12) 0.16642(9) 0.0273(5) Uani 1 1 d .
H2A H 0.5288 0.3282 0.1781 0.033 Uiso 1 1 calc R
H2B H 0.3765 0.2745 0.1560 0.033 Uiso 1 1 calc R
C3 C 0.2833(4) 0.34801(12) 0.21506(9) 0.0319(5) Uani 1 1 d .
H3A H 0.3125 0.3187 0.2484 0.038 Uiso 1 1 calc R
H3B H 0.1572 0.3392 0.2054 0.038 Uiso 1 1 calc R
C4 C 0.3119(3) 0.42906(12) 0.22769(9) 0.0259(4) Uani 1 1 d .
C5 C 0.3394(3) 0.47709(11) 0.18130(9) 0.0243(4) Uani 1 1 d .
C6 C 0.3371(3) 0.44346(11) 0.12441(8) 0.0214(4) Uani 1 1 d .
C7 C 0.2912(3) 0.48361(11) 0.07053(8) 0.0219(4) Uani 1 1 d .
C8 C 0.2752(3) 0.47035(12) -0.02778(9) 0.0278(5) Uani 1 1 d .
H8 H 0.2910 0.4411 -0.0600 0.033 Uiso 1 1 calc R
C9 C 0.2239(3) 0.55488(12) 0.06669(10) 0.0305(5) Uani 1 1 d .
H9 H 0.2046 0.5828 0.0994 0.037 Uiso 1 1 calc R
C10 C 0.3766(3) 0.55309(12) 0.19046(9) 0.0286(5) Uani 1 1 d .
H10 H 0.4005 0.5852 0.1604 0.034 Uiso 1 1 calc R
C11 C 0.3756(3) 0.57699(13) 0.24561(10) 0.0317(5) Uani 1 1 d .
C12 C 0.3431(3) 0.52966(13) 0.29081(9) 0.0335(5) Uani 1 1 d .
C13 C 0.3138(3) 0.45539(13) 0.28338(9) 0.0323(5) Uani 1 1 d .
H13 H 0.2960 0.4238 0.3142 0.039 Uiso 1 1 calc R
C14 C 0.3734(6) 0.64415(17) 0.32478(12) 0.0627(10) Uani 1 1 d .
H14A H 0.2631 0.6714 0.3332 0.075 Uiso 1 1 calc R
H14B H 0.4724 0.6664 0.3460 0.075 Uiso 1 1 calc R
C15 C 0.2117(3) 0.54203(13) -0.03425(10) 0.0326(5) Uani 1 1 d .
H15 H 0.1873 0.5611 -0.0702 0.039 Uiso 1 1 calc R
C16 C 0.1854(3) 0.58430(13) 0.01357(11) 0.0349(5) Uani 1 1 d .
H16 H 0.1419 0.6326 0.0104 0.042 Uiso 1 1 calc R
H2W H 0.568(4) 0.2334(17) 0.0312(8) 0.058(10) Uiso 1 1 d D
H1W H 0.634(2) 0.2653(16) 0.0760(12) 0.051(9) Uiso 1 1 d D

loop_
_atom_site_aniso_label
_atom_site_aniso_U_11
_atom_site_aniso_U_22
_atom_site_aniso_U_33
_atom_site_aniso_U_23
_atom_site_aniso_U_13
_atom_site_aniso_U_12
Cu1 0.02369(15) 0.01755(14) 0.01846(14) -0.00266(9) -0.00176(9) 0.00205(9)
S1 0.0233(3) 0.0195(2) 0.0189(2) -0.00058(18) 0.00169(19) 0.00239(19)
O1 0.0326(8) 0.0241(7) 0.0203(7) -0.0038(6) -0.0009(6) 0.0087(6)
O1W 0.0274(8) 0.0302(8) 0.0237(8) 0.0005(6) 0.0000(7) 0.0082(7)
O2 0.0886(15) 0.0286(9) 0.0339(10) -0.0133(7) 0.0044(10) -0.0143(9)
O3 0.0864(15) 0.0412(10) 0.0247(9) -0.0126(8) 0.0056(9) -0.0122(10)
O4 0.0313(8) 0.0345(9) 0.0403(9) -0.0137(8) -0.0057(7) 0.0010(7)
O5 0.0502(11) 0.0323(9) 0.0357(9) 0.0080(7) 0.0185(8) 0.0011(8)
O6 0.0304(8) 0.0323(9) 0.0254(8) 0.0017(6) 0.0006(6) 0.0123(6)
N1 0.0261(9) 0.0196(9) 0.0206(8) -0.0015(7) -0.0022(7) 0.0003(7)
N2 0.0236(9) 0.0191(8) 0.0200(8) -0.0011(7) -0.0012(7) -0.0005(7)
C2 0.0397(13) 0.0212(10) 0.0210(10) 0.0004(8) -0.0027(9) 0.0014(9)
C3 0.0451(14) 0.0243(11) 0.0264(11) -0.0005(9) 0.0034(10) -0.0063(10)
C4 0.0284(11) 0.0244(10) 0.0248(10) -0.0037(8) 0.0021(9) -0.0022(9)
C5 0.0273(10) 0.0242(10) 0.0216(10) -0.0046(8) 0.0006(8) -0.0002(8)
C6 0.0210(10) 0.0210(10) 0.0222(10) -0.0030(8) 0.0007(8) -0.0016(8)
C7 0.0222(10) 0.0201(10) 0.0234(10) -0.0024(8) -0.0004(8) -0.0012(8)
C8 0.0323(11) 0.0274(11) 0.0236(10) 0.0004(9) -0.0012(9) -0.0001(9)
C9 0.0358(12) 0.0239(11) 0.0317(12) -0.0055(9) -0.0016(10) 0.0063(9)
C10 0.0386(13) 0.0230(11) 0.0241(11) -0.0020(9) 0.0016(9) -0.0021(9)
C11 0.0392(13) 0.0250(11) 0.0310(12) -0.0079(9) 0.0007(10) -0.0034(9)
C12 0.0419(13) 0.0362(13) 0.0225(11) -0.0103(9) 0.0026(10) -0.0030(10)
C13 0.0420(14) 0.0322(12) 0.0227(11) -0.0014(9) 0.0050(10) -0.0048(10)
C14 0.116(3) 0.0381(15) 0.0343(15) -0.0160(12) 0.0048(17) -0.0090(17)
C15 0.0374(13) 0.0316(12) 0.0286(11) 0.0087(9) -0.0040(10) 0.0030(10)
C16 0.0403(13) 0.0239(11) 0.0405(13) 0.0040(10) -0.0035(11) 0.0081(10)

loop_
_atom_type_symbol
_atom_type_description
_atom_type_scat_dispersion_real
_atom_type_scat_dispersion_imag
_atom_type_scat_source
C C 0.0033 0.0016 'International Tables Vol C Tables 4.2.6.8 and 6.1.1.4'
H H 0.0000 0.0000 'International Tables Vol C Tables 4.2.6.8 and 6.1.1.4'
Cu Cu 0.3201 1.2651 'International Tables Vol C Tables 4.2.6.8 and 6.1.1.4'
N N 0.0061 0.0033 'International Tables Vol C Tables 4.2.6.8 and 6.1.1.4'
O O 0.0106 0.0060 'International Tables Vol C Tables 4.2.6.8 and 6.1.1.4'
S S 0.1246 0.1234 'International Tables Vol C Tables 4.2.6.8 and 6.1.1.4'

loop_
_geom_angle_atom_site_label_1
_geom_angle_atom_site_label_2
_geom_angle_atom_site_label_3
_geom_angle
_geom_angle_site_symmetry_3
O1W Cu1 O1 93.81(6) .
O1W Cu1 N1 91.83(7) .
O1 Cu1 N1 172.25(7) .
O1W Cu1 N2 159.85(7) .
O1 Cu1 N2 92.32(7) .
N1 Cu1 N2 80.62(7) .
O1W Cu1 O6 102.68(6) 3_455
O1 Cu1 O6 91.55(6) 3_455
N1 Cu1 O6 92.39(6) 3_455
N2 Cu1 O6 96.32(7) 3_455
O5 S1 O4 112.05(11) .
O5 S1 O6 111.29(10) .
O4 S1 O6 108.70(10) .
O5 S1 O1 109.56(10) .
O4 S1 O1 107.72(9) .
O6 S1 O1 107.35(8) .
S1 O1 Cu1 137.27(9) .
Cu1 O1W H2W 104(2) .
Cu1 O1W H1W 112(2) .
H2W O1W H1W 104(3) .
C11 O2 C14 105.3(2) .
C12 O3 C14 105.39(19) .
S1 O6 Cu1 138.43(9) 3
C6 N1 C2 119.74(17) .
C6 N1 Cu1 117.62(14) .
C2 N1 Cu1 122.64(13) .
C8 N2 C7 119.61(17) .
C8 N2 Cu1 125.79(14) .
C7 N2 Cu1 114.39(13) .
N1 C2 C3 111.06(18) .
N1 C2 H2A 109.4 .
C3 C2 H2A 109.4 .
N1 C2 H2B 109.4 .
C3 C2 H2B 109.4 .
H2A C2 H2B 108.0 .
C2 C3 C4 109.37(18) .
C2 C3 H3A 109.8 .
C4 C3 H3A 109.8 .
C2 C3 H3B 109.8 .
C4 C3 H3B 109.8 .
H3A C3 H3B 108.2 .
C13 C4 C5 121.14(19) .
C13 C4 C3 121.16(19) .
C5 C4 C3 117.68(18) .
C4 C5 C10 120.42(19) .
C4 C5 C6 116.74(18) .
C10 C5 C6 122.76(19) .
N1 C6 C5 121.40(18) .
N1 C6 C7 113.60(17) .
C5 C6 C7 124.99(17) .
N2 C7 C9 120.62(19) .
N2 C7 C6 113.43(17) .
C9 C7 C6 125.89(19) .
N2 C8 C15 122.2(2) .
N2 C8 H8 118.9 .
C15 C8 H8 118.9 .
C7 C9 C16 119.2(2) .
C7 C9 H9 120.4 .
C16 C9 H9 120.4 .
C11 C10 C5 116.7(2) .
C11 C10 H10 121.7 .
C5 C10 H10 121.7 .
C10 C11 O2 127.8(2) .
C10 C11 C12 122.4(2) .
O2 C11 C12 109.8(2) .
O3 C12 C13 127.9(2) .
O3 C12 C11 109.9(2) .
C13 C12 C11 122.2(2) .
C12 C13 C4 117.1(2) .
C12 C13 H13 121.5 .
C4 C13 H13 121.5 .
O2 C14 O3 108.3(2) .
O2 C14 H14A 110.0 .
O3 C14 H14A 110.0 .
O2 C14 H14B 110.0 .
O3 C14 H14B 110.0 .
H14A C14 H14B 108.4 .
C16 C15 C8 118.5(2) .
C16 C15 H15 120.8 .
C8 C15 H15 120.8 .
C15 C16 C9 119.8(2) .
C15 C16 H16 120.1 .
C9 C16 H16 120.1 .

loop_
_geom_bond_atom_site_label_1
_geom_bond_atom_site_label_2
_geom_bond_distance
_geom_bond_site_symmetry_2
Cu1 O1W 1.9576(15) .
Cu1 O1 1.9620(14) .
Cu1 N1 1.9648(17) .
Cu1 N2 1.9944(17) .
Cu1 O6 2.2221(15) 3_455
S1 O5 1.4383(16) .
S1 O4 1.4643(16) .
S1 O6 1.4867(15) .
S1 O1 1.5067(15) .
O1W H2W 0.817(10) .
O1W H1W 0.825(10) .
O2 C11 1.373(3) .
O2 C14 1.421(3) .
O3 C12 1.365(3) .
O3 C14 1.431(3) .
O6 Cu1 2.2221(15) 3
N1 C6 1.299(3) .
N1 C2 1.468(3) .
N2 C8 1.334(3) .
N2 C7 1.357(3) .
C2 C3 1.498(3) .
C2 H2A 0.9700 .
C2 H2B 0.9700 .
C3 C4 1.506(3) .
C3 H3A 0.9700 .
C3 H3B 0.9700 .
C4 C13 1.393(3) .
C4 C5 1.407(3) .
C5 C10 1.413(3) .
C5 C6 1.468(3) .
C6 C7 1.498(3) .
C7 C9 1.380(3) .
C8 C15 1.383(3) .
C8 H8 0.9300 .
C9 C16 1.386(3) .
C9 H9 0.9300 .
C10 C11 1.366(3) .
C10 H10 0.9300 .
C11 C12 1.384(3) .
C12 C13 1.367(3) .
C13 H13 0.9300 .
C14 H14A 0.9700 .
C14 H14B 0.9700 .
C15 C16 1.372(3) .
C15 H15 0.9300 .
C16 H16 0.9300 .

loop_
_geom_torsion_atom_site_label_1
_geom_torsion_atom_site_label_2
_geom_torsion_atom_site_label_3
_geom_torsion_atom_site_label_4
_geom_torsion
_geom_torsion_site_symmetry_1
_geom_torsion_site_symmetry_4
O5 S1 O1 Cu1 -125.68(15) . .
O4 S1 O1 Cu1 112.19(15) . .
O6 S1 O1 Cu1 -4.71(17) . .
O1W Cu1 O1 S1 -0.22(15) . .
N2 Cu1 O1 S1 160.58(15) . .
O6 Cu1 O1 S1 -103.04(15) 3_455 .
O5 S1 O6 Cu1 -12.05(18) . 3
O4 S1 O6 Cu1 111.82(15) . 3
O1 S1 O6 Cu1 -131.92(14) . 3
O1W Cu1 N1 C6 157.77(16) . .
N2 Cu1 N1 C6 -3.45(15) . .
O6 Cu1 N1 C6 -99.46(16) 3_455 .
O1W Cu1 N1 C2 -22.33(16) . .
N2 Cu1 N1 C2 176.46(17) . .
O6 Cu1 N1 C2 80.45(16) 3_455 .
O1W Cu1 N2 C8 115.7(2) . .
O1 Cu1 N2 C8 8.02(18) . .
N1 Cu1 N2 C8 -175.18(19) . .
O6 Cu1 N2 C8 -83.80(18) 3_455 .
O1W Cu1 N2 C7 -69.6(3) . .
O1 Cu1 N2 C7 -177.24(14) . .
N1 Cu1 N2 C7 -0.45(14) . .
O6 Cu1 N2 C7 90.94(14) 3_455 .
C6 N1 C2 C3 34.7(3) . .
Cu1 N1 C2 C3 -145.25(15) . .
N1 C2 C3 C4 -54.0(3) . .
C2 C3 C4 C13 -141.5(2) . .
C2 C3 C4 C5 37.4(3) . .
C13 C4 C5 C10 2.3(3) . .
C3 C4 C5 C10 -176.6(2) . .
C13 C4 C5 C6 179.2(2) . .
C3 C4 C5 C6 0.2(3) . .
C2 N1 C6 C5 5.5(3) . .
Cu1 N1 C6 C5 -174.63(15) . .
C2 N1 C6 C7 -173.67(17) . .
Cu1 N1 C6 C7 6.2(2) . .
C4 C5 C6 N1 -24.2(3) . .
C10 C5 C6 N1 152.6(2) . .
C4 C5 C6 C7 154.8(2) . .
C10 C5 C6 C7 -28.4(3) . .
C8 N2 C7 C9 1.3(3) . .
Cu1 N2 C7 C9 -173.79(16) . .
C8 N2 C7 C6 178.74(18) . .
Cu1 N2 C7 C6 3.7(2) . .
N1 C6 C7 N2 -6.4(3) . .
C5 C6 C7 N2 174.49(19) . .
N1 C6 C7 C9 170.9(2) . .
C5 C6 C7 C9 -8.2(3) . .
C7 N2 C8 C15 0.3(3) . .
Cu1 N2 C8 C15 174.83(17) . .
N2 C7 C9 C16 -2.0(3) . .
C6 C7 C9 C16 -179.1(2) . .
C4 C5 C10 C11 -2.9(3) . .
C6 C5 C10 C11 -179.6(2) . .
C5 C10 C11 O2 178.6(2) . .
C5 C10 C11 C12 1.1(4) . .
C14 O2 C11 C10 174.1(3) . .
C14 O2 C11 C12 -8.1(3) . .
C14 O3 C12 C13 -176.4(3) . .
C14 O3 C12 C11 6.1(3) . .
C10 C11 C12 O3 179.2(2) . .
O2 C11 C12 O3 1.3(3) . .
C10 C11 C12 C13 1.5(4) . .
O2 C11 C12 C13 -176.5(2) . .
O3 C12 C13 C4 -179.4(2) . .
C11 C12 C13 C4 -2.1(4) . .
C5 C4 C13 C12 0.2(4) . .
C3 C4 C13 C12 179.1(2) . .
C11 O2 C14 O3 11.7(4) . .
C12 O3 C14 O2 -11.0(4) . .
N2 C8 C15 C16 -1.2(4) . .
C8 C15 C16 C9 0.5(4) . .
C7 C9 C16 C15 1.1(4) . .
